data_4334644
loop_
_publ_author_name
'Shijun Wu'
'Shuao Wang'
'Matthew Polinski'
'Oliver Beermann'
'Philip Kegler'
'Thomas Malcherek'
'Astrid Holzheid'
'Wulf Depmeier'
'Dirk Bosbach'
'Thomas E. Albrecht-Schmitt'
'Evgeny V. Alekseev'

_publ_section_title
;
 High Structural Complexity of Potassium Uranyl Borates Derived from
 High-Temperature/High-Pressure Reactions
;
_journal_name_full 'Inorganic Chemistry'
_journal_page_first 5110
_journal_page_last 5118
_journal_paper_doi 10.1021/ic400016z
_journal_volume 52
_journal_year 2013
_chemical_formula_moiety K12[(UO2)19(UO4)(B2O5)2(BO3)6(BO2OH)O10](H2O)19.5
_chemical_formula_sum 'B22 H20 K24 O185 U40'
_chemical_formula_weight 13677.42
_chemical_name_common 'Potassium uranyl borate'
_chemical_name_systematic
;
 ?
;
_space_group_IT_number 55
_symmetry_cell_setting orthorhombic
_symmetry_space_group_name_Hall '-P 2bc 2'
_symmetry_space_group_name_H-M 'P m c b'
_atom_sites_solution_hydrogens none
_atom_sites_solution_primary direct
_atom_sites_solution_secondary difmap
_audit_creation_method SHELXL-97
_cell_angle_alpha 90.00
_cell_angle_beta 90.00
_cell_angle_gamma 90.00
_cell_formula_units_Z 1
_cell_length_a 6.9284(4)
_cell_length_b 13.3816(16)
_cell_length_c 49.865(4)
_cell_measurement_reflns_used 5314
_cell_measurement_temperature 293(2)
_cell_measurement_theta_max 26.73
_cell_measurement_theta_min 1.58
_cell_volume 4623.1(7)
_computing_cell_refinement 'smart saint'
_computing_data_collection smart
_computing_data_reduction smart
_computing_molecular_graphics 'SHELXL-97 (Sheldrick, 1997)'
_computing_publication_material 'SHELXL-97 (Sheldrick, 1997)'
_computing_structure_refinement 'SHELXL-97 (Sheldrick, 1997)'
_computing_structure_solution 'SHELXL-97 (Sheldrick, 1997)'
_diffrn_ambient_temperature 293(2)
_diffrn_measured_fraction_theta_full 0.999
_diffrn_measured_fraction_theta_max 0.999
_diffrn_radiation_monochromator graphite
_diffrn_radiation_source 'fine-focus sealed tube'
_diffrn_radiation_type MoK\a
_diffrn_radiation_wavelength 0.71073
_diffrn_reflns_av_R_equivalents 0.1090
_diffrn_reflns_av_sigmaI/netI 0.0325
_diffrn_reflns_limit_h_max 8
_diffrn_reflns_limit_h_min -8
_diffrn_reflns_limit_k_max 16
_diffrn_reflns_limit_k_min -16
_diffrn_reflns_limit_l_max 63
_diffrn_reflns_limit_l_min -63
_diffrn_reflns_number 92095
_diffrn_reflns_theta_full 26.73
_diffrn_reflns_theta_max 26.73
_diffrn_reflns_theta_min 1.58
_exptl_absorpt_coefficient_mu 35.547
_exptl_absorpt_correction_T_max 0.058
_exptl_absorpt_correction_T_min 0.002
_exptl_absorpt_correction_type numerical
_exptl_crystal_colour Yellow
_exptl_crystal_density_diffrn 4.906
_exptl_crystal_description Prsim
_exptl_crystal_F_000 274
_exptl_crystal_size_max 0.34
_exptl_crystal_size_mid 0.16
_exptl_crystal_size_min 0.08
_refine_diff_density_max 5.266
_refine_diff_density_min -2.804
_refine_diff_density_rms 0.337
_refine_ls_extinction_coef 0.000040(6)
_refine_ls_extinction_expression Fc^*^=kFc[1+0.001xFc^2^\l^3^/sin(2\q)]^-1/4^
_refine_ls_extinction_method SHELXL
_refine_ls_goodness_of_fit_ref 1.174
_refine_ls_hydrogen_treatment none
_refine_ls_matrix_type full
_refine_ls_number_parameters 386
_refine_ls_number_reflns 5314
_refine_ls_number_restraints 222
_refine_ls_restrained_S_all 1.622
_refine_ls_R_factor_all 0.0468
_refine_ls_R_factor_gt 0.0333
_refine_ls_shift/su_max 0.019
_refine_ls_shift/su_mean 0.000
_refine_ls_structure_factor_coef Fsqd
_refine_ls_weighting_details 'calc w=1/[\s^2^(Fo^2^)+(0.0276P)^2^+31.6193P] where P=(Fo^2^+2Fc^2^)/3'
_refine_ls_weighting_scheme calc
_refine_ls_wR_factor_gt 0.0647
_refine_ls_wR_factor_ref 0.0680
_reflns_number_gt 4359
_reflns_number_total 5314
_reflns_threshold_expression >2sigma(I)
_cod_data_source_file ic400016z_si_001_1.cif
_cod_data_source_block sad
_cod_original_formula_sum 'H20 B22 K24 O185 U40'
_cod_database_code 4334644

loop_
_symmetry_equiv_pos_as_xyz
'x, y, z'
'-x, -y+1/2, z+1/2'
'x, -y, -z'
'-x, y+1/2, -z+1/2'
'-x, -y, -z'
'x, y-1/2, -z-1/2'
'-x, y, z'
'x, -y-1/2, z-1/2'

loop_
_atom_site_label
_atom_site_type_symbol
_atom_site_fract_x
_atom_site_fract_y
_atom_site_fract_z
_atom_site_U_iso_or_equiv
_atom_site_adp_type
_atom_site_occupancy
_atom_site_symmetry_multiplicity
_atom_site_calc_flag
_atom_site_refinement_flags
U1 U 0.0000 0.68035(5) 0.239902(13) 0.00790(15) Uani 1 2 d S
U2 U 0.0000 0.61348(5) 0.314768(13) 0.00765(15) Uani 1 2 d S
U3 U 0.0000 0.26386(5) 0.453085(13) 0.01147(16) Uani 1 2 d S
U4 U 0.0000 0.61996(5) 0.164997(13) 0.01024(16) Uani 1 2 d S
U5 U 0.0000 0.69642(5) 0.386215(13) 0.01067(16) Uani 1 2 d S
U6 U 0.0000 0.24336(5) 0.530645(13) 0.01184(16) Uani 1 2 d S
U7 U 0.0000 0.39504(5) 0.211304(14) 0.00985(15) Uani 1 2 d S
U8 U 0.0000 0.41638(5) 0.382561(15) 0.01286(16) Uani 1 2 d S
U9 U 0.0000 0.95213(5) 0.415953(13) 0.01238(16) Uani 1 2 d S
U10 U 0.0000 0.5000 0.5000 0.0211(3) Uani 1 4 d SU
U11 U 0.0000 0.0000 0.5000 0.0315(3) Uani 1 4 d SU
K1 K -0.5000 0.2302(4) 0.21706(11) 0.0278(11) Uani 1 2 d S
K2 K -0.5000 0.5595(4) 0.35827(11) 0.0299(11) Uani 1 2 d S
K3 K -0.5000 0.5606(4) 0.20800(12) 0.0301(11) Uani 1 2 d S
K4 K -0.5000 0.6644(4) 0.50663(11) 0.0304(12) Uani 1 2 d S
K5 K -0.5000 0.2160(5) 0.57505(11) 0.0351(13) Uani 1 2 d S
K6A K -0.5000 0.8814(15) 0.5729(5) 0.074(5) Uani 0.50 2 d SP
K6B K -0.5000 0.9098(11) 0.5553(4) 0.048(3) Uani 0.50 2 d SP
B1 B 0.0000 0.8628(16) 0.3490(4) 0.010(4) Uiso 1 2 d S
B2 B 0.0000 0.1677(17) 0.4024(4) 0.010(4) Uiso 1 2 d S
B3 B 0.0000 0.4760(17) 0.5622(4) 0.011(4) Uiso 1 2 d S
B4 B 0.0000 0.4414(18) 0.2762(5) 0.015(5) Uiso 1 2 d S
B5 B 0.0000 0.8308(16) 0.1824(4) 0.009(4) Uiso 1 2 d S
B6 B -0.5000 -0.013(4) 0.5075(9) 0.020(11) Uiso 0.50 2 d SP
O1 O 0.2590(17) 0.6964(8) 0.3858(2) 0.024(2) Uani 1 1 d U
O2 O 0.0000 0.5589(11) 0.2085(3) 0.017(3) Uani 1 2 d SU
O3 O 0.2573(17) 0.4173(8) 0.3829(2) 0.027(2) Uani 1 1 d U
O4 O 0.2596(16) 0.6113(8) 0.3146(2) 0.019(2) Uani 1 1 d U
O5 O -0.2600(17) 0.2427(8) 0.5305(2) 0.024(2) Uani 1 1 d U
O6 O 0.0000 0.7662(10) 0.3389(3) 0.015(3) Uani 1 2 d SU
O7 O 0.0000 0.2319(10) 0.2169(3) 0.015(3) Uani 1 2 d SU
O8 O 0.2611(16) 0.6805(8) 0.2401(2) 0.022(2) Uani 1 1 d U
O9 O 0.0000 0.5991(11) 0.1188(3) 0.019(3) Uani 1 2 d SU
O10 O 0.2611(17) 0.3947(8) 0.2114(2) 0.027(2) Uani 1 1 d U
O11 O 0.0000 1.1177(13) 0.4275(4) 0.034(4) Uani 1 2 d SU
O12 O 0.0000 0.4239(10) 0.3041(3) 0.013(3) Uani 1 2 d SU
O13 O 0.2581(17) 0.6215(8) 0.1651(2) 0.024(2) Uani 1 1 d U
O14 O 0.0000 0.3655(10) 0.2581(3) 0.011(3) Uani 1 2 d SU
O15 O 0.2601(17) 0.9528(8) 0.4159(2) 0.027(2) Uani 1 1 d U
O16 O 0.0000 0.7486(11) 0.1976(3) 0.019(3) Uani 1 2 d SU
O17 O 0.0000 0.2634(11) 0.4032(3) 0.019(3) Uani 1 2 d SU
O18 O 0.0000 0.8688(11) 0.3759(3) 0.017(3) Uani 1 2 d SU
O19 O 0.0000 0.5568(13) 0.4120(3) 0.032(4) Uani 1 2 d SU
O20 O 0.2587(18) 0.2619(9) 0.4530(2) 0.031(3) Uani 1 1 d U
O21 O 0.0000 0.0654(11) 0.5376(3) 0.022(3) Uani 1 2 d SU
O22 O -0.260(3) 0.5000 0.5000 0.036(4) Uani 1 2 d SU
O23 O 0.0000 0.4445(12) 0.1660(3) 0.021(3) Uani 1 2 d SU
O24 O 0.0000 0.7857(10) 0.4251(3) 0.016(3) Uani 1 2 d SU
O25 O 0.0000 0.4136(13) 0.5415(3) 0.027(4) Uani 1 2 d SU
O26 O 0.0000 0.5393(10) 0.2695(3) 0.017(3) Uani 1 2 d SU
O27 O 0.0000 0.5598(10) 0.3574(3) 0.014(3) Uani 1 2 d SU
O28 O 0.0000 0.3230(11) 0.3439(3) 0.022(4) Uani 1 2 d SU
O29 O 0.0000 0.6613(12) 0.5072(3) 0.023(3) Uani 1 2 d SU
O30 O 0.0000 -0.1390(13) 0.5119(3) 0.031(4) Uani 1 2 d SU
O31 O 0.0000 0.4274(15) 0.4404(5) 0.046(5) Uani 1 2 d SU
O32 O -0.318(4) 0.0000 0.5000 0.078(8) Uani 1 2 d SU
O33A O -0.5000 -0.107(6) 0.5190(18) 0.07(2) Uiso 0.30 2 d SP
O33B O -0.5000 0.030(12) 0.536(3) 0.08(5) Uiso 0.20 2 d SP
O34 O 0.5000 0.548(2) 0.1235(6) 0.022(7) Uiso 0.50 2 d SP
O35 O 0.5000 0.866(5) 0.3491(12) 0.081(17) Uiso 0.50 2 d SP
O36 O -0.5000 0.440(6) 0.5627(14) 0.10(2) Uiso 0.50 2 d SP
O37 O -0.5000 0.795(5) 0.6055(15) 0.09(2) Uiso 0.50 2 d SP
O38 O -0.5000 0.489(5) 0.2651(14) 0.10(2) Uiso 0.50 2 d SP
O39 O -0.5000 0.285(5) 0.1606(12) 0.076(16) Uiso 0.50 2 d SP
O40 O -0.5000 0.344(11) 0.332(3) 0.08(4) Uiso 0.25 2 d SP
O41 O 0.5000 0.448(7) 0.1366(18) 0.05(2) Uiso 0.25 2 d SP
O42 O -0.5000 0.513(8) 0.561(2) 0.05(2) Uiso 0.25 2 d SP
O43 O 0.5000 0.399(11) 0.278(3) 0.11(5) Uiso 0.25 2 d SP
O44 O -0.5000 0.381(8) 0.326(2) 0.04(2) Uiso 0.25 2 d SP
O45 O 0.5000 0.719(8) 0.121(2) 0.06(3) Uiso 0.25 2 d SP
O46 O 0.5000 0.853(11) 0.195(3) 0.10(4) Uiso 0.25 2 d SP

loop_
_atom_site_aniso_label
_atom_site_aniso_U_11
_atom_site_aniso_U_22
_atom_site_aniso_U_33
_atom_site_aniso_U_23
_atom_site_aniso_U_13
_atom_site_aniso_U_12
U1 0.0183(4) 0.0024(3) 0.0031(3) -0.0009(2) 0.000 0.000
U2 0.0177(4) 0.0025(3) 0.0028(3) 0.0002(2) 0.000 0.000
U3 0.0289(4) 0.0017(3) 0.0038(3) -0.0008(2) 0.000 0.000
U4 0.0240(4) 0.0035(3) 0.0032(3) -0.0001(2) 0.000 0.000
U5 0.0250(4) 0.0022(3) 0.0049(3) -0.0007(2) 0.000 0.000
U6 0.0269(4) 0.0031(3) 0.0055(3) 0.0025(2) 0.000 0.000
U7 0.0194(4) 0.0024(3) 0.0077(3) 0.0025(2) 0.000 0.000
U8 0.0248(4) 0.0013(3) 0.0125(3) 0.0019(3) 0.000 0.000
U9 0.0318(4) 0.0017(3) 0.0036(3) -0.0003(2) 0.000 0.000
U10 0.0240(6) 0.0035(5) 0.0356(6) 0.0068(4) 0.000 0.000
U11 0.0850(9) 0.0029(5) 0.0066(5) -0.0002(4) 0.000 0.000
K1 0.026(3) 0.028(3) 0.029(3) -0.001(2) 0.000 0.000
K2 0.026(3) 0.035(3) 0.029(3) 0.005(2) 0.000 0.000
K3 0.025(3) 0.026(3) 0.040(3) -0.003(2) 0.000 0.000
K4 0.029(3) 0.037(3) 0.025(3) -0.001(2) 0.000 0.000
K5 0.031(3) 0.047(3) 0.027(3) 0.002(2) 0.000 0.000
K6A 0.074(13) 0.060(12) 0.088(15) -0.011(11) 0.000 0.000
K6B 0.045(8) 0.034(8) 0.066(10) -0.011(7) 0.000 0.000
O1 0.025(5) 0.025(5) 0.024(4) -0.006(4) -0.001(4) 0.002(4)
O2 0.031(6) 0.013(5) 0.007(5) -0.004(4) 0.000 0.000
O3 0.027(5) 0.022(5) 0.033(5) 0.004(4) 0.000(4) -0.002(4)
O4 0.020(4) 0.018(4) 0.019(4) 0.000(3) 0.000(4) 0.002(4)
O5 0.022(5) 0.026(5) 0.025(5) 0.004(4) -0.002(4) -0.001(4)
O6 0.023(6) 0.010(5) 0.013(5) -0.001(4) 0.000 0.000
O7 0.030(6) 0.009(5) 0.007(5) -0.002(4) 0.000 0.000
O8 0.018(5) 0.023(5) 0.024(4) -0.002(4) 0.003(4) 0.000(4)
O9 0.030(6) 0.013(5) 0.013(5) -0.002(4) 0.000 0.000
O10 0.022(5) 0.024(5) 0.035(5) 0.002(4) 0.002(4) 0.000(4)
O11 0.052(7) 0.023(6) 0.027(6) 0.001(5) 0.000 0.000
O12 0.020(5) 0.005(5) 0.013(5) 0.001(4) 0.000 0.000
O13 0.024(5) 0.024(5) 0.023(4) 0.001(4) 0.000(4) 0.001(4)
O14 0.012(3) 0.011(3) 0.011(3) 0.0005(14) 0.000 0.000
O15 0.027(5) 0.024(5) 0.029(5) 0.000(4) -0.003(4) -0.005(4)
O16 0.034(6) 0.012(5) 0.011(5) -0.005(4) 0.000 0.000
O17 0.029(6) 0.016(6) 0.013(5) 0.001(4) 0.000 0.000
O18 0.031(6) 0.011(5) 0.009(5) 0.001(4) 0.000 0.000
O19 0.043(7) 0.026(6) 0.026(6) -0.005(5) 0.000 0.000
O20 0.026(5) 0.036(5) 0.030(5) -0.004(4) -0.002(4) 0.007(4)
O21 0.036(6) 0.013(5) 0.016(5) 0.002(5) 0.000 0.000
O22 0.032(7) 0.032(6) 0.045(7) 0.002(5) 0.000 0.000
O23 0.033(6) 0.015(6) 0.015(5) -0.003(5) 0.000 0.000
O24 0.027(6) 0.010(5) 0.012(5) -0.003(4) 0.000 0.000
O25 0.030(6) 0.029(6) 0.021(6) -0.005(5) 0.000 0.000
O26 0.026(6) 0.010(5) 0.016(5) 0.004(4) 0.000 0.000
O27 0.028(6) 0.009(5) 0.006(5) -0.002(4) 0.000 0.000
O28 0.030(6) 0.021(6) 0.015(6) 0.001(5) 0.000 0.000
O29 0.033(6) 0.021(6) 0.016(5) 0.001(5) 0.000 0.000
O30 0.046(7) 0.022(6) 0.026(6) 0.004(5) 0.000 0.000
O31 0.047(7) 0.035(7) 0.056(7) 0.004(6) 0.000 0.000
O32 0.080(10) 0.074(10) 0.081(10) -0.011(6) 0.000 0.000

loop_
_atom_type_symbol
_atom_type_description
_atom_type_scat_dispersion_real
_atom_type_scat_dispersion_imag
_atom_type_scat_source
O O 0.0106 0.0060 'International Tables Vol C Tables 4.2.6.8 and 6.1.1.4'
B B 0.0013 0.0007 'International Tables Vol C Tables 4.2.6.8 and 6.1.1.4'
K K 0.2009 0.2494 'International Tables Vol C Tables 4.2.6.8 and 6.1.1.4'
U U -9.6767 9.6646 'International Tables Vol C Tables 4.2.6.8 and 6.1.1.4'

loop_
_geom_angle_atom_site_label_1
_geom_angle_atom_site_label_2
_geom_angle_atom_site_label_3
_geom_angle
_geom_angle_site_symmetry_1
_geom_angle_site_symmetry_3
O8 U1 O8 179.4(7) 7 .
O8 U1 O2 90.2(3) 7 .
O8 U1 O2 90.2(3) . .
O8 U1 O7 89.7(3) 7 6_566
O8 U1 O7 89.7(3) . 6_566
O2 U1 O7 151.7(5) . 6_566
O8 U1 O16 90.2(3) 7 .
O8 U1 O16 90.2(3) . .
O2 U1 O16 69.5(5) . .
O7 U1 O16 138.8(5) 6_566 .
O8 U1 O26 89.9(3) 7 .
O8 U1 O26 89.9(3) . .
O2 U1 O26 81.9(5) . .
O7 U1 O26 69.8(5) 6_566 .
O16 U1 O26 151.4(5) . .
O8 U1 O14 89.9(3) 7 6_566
O8 U1 O14 89.9(3) . 6_566
O2 U1 O14 138.4(5) . 6_566
O7 U1 O14 69.9(5) 6_566 6_566
O16 U1 O14 68.9(5) . 6_566
O26 U1 O14 139.7(4) . 6_566
O8 U1 U7 89.8(3) 7 6_566
O8 U1 U7 89.8(3) . 6_566
O2 U1 U7 176.4(4) . 6_566
O7 U1 U7 32.0(3) 6_566 6_566
O16 U1 U7 106.9(4) . 6_566
O26 U1 U7 101.7(4) . 6_566
O14 U1 U7 37.9(3) 6_566 6_566
O8 U1 U4 90.3(3) 7 .
O8 U1 U4 90.3(3) . .
O2 U1 U4 33.9(4) . .
O7 U1 U4 174.4(3) 6_566 .
O16 U1 U4 35.6(4) . .
O26 U1 U4 115.8(4) . .
O14 U1 U4 104.5(3) 6_566 .
U7 U1 U4 142.47(2) 6_566 .
O8 U1 U2 89.7(3) 7 .
O8 U1 U2 89.7(3) . .
O2 U1 U2 120.4(4) . .
O7 U1 U2 31.2(3) 6_566 .
O16 U1 U2 170.1(4) . .
O26 U1 U2 38.5(4) . .
O14 U1 U2 101.1(3) 6_566 .
U7 U1 U2 63.217(19) 6_566 .
U4 U1 U2 154.31(2) . .
O8 U1 U7 90.1(3) 7 .
O8 U1 U7 90.1(3) . .
O2 U1 U7 23.4(4) . .
O7 U1 U7 128.2(3) 6_566 .
O16 U1 U7 92.9(4) . .
O26 U1 U7 58.5(4) . .
O14 U1 U7 161.8(3) 6_566 .
U7 U1 U7 160.22(2) 6_566 .
U4 U1 U7 57.311(16) . .
U2 U1 U7 97.00(2) . .
O8 U1 K1 146.7(3) 7 6_666
O8 U1 K1 32.7(3) . 6_666
O2 U1 K1 118.47(13) . 6_666
O7 U1 K1 57.03(6) 6_566 6_666
O16 U1 K1 114.38(16) . 6_666
O26 U1 K1 78.9(2) . 6_666
O14 U1 K1 79.49(17) 6_566 6_666
U7 U1 K1 62.67(7) 6_566 6_666
U4 U1 K1 122.83(6) . 6_666
U2 U1 K1 62.11(7) . 6_666
U7 U1 K1 109.46(7) . 6_666
O4 U2 O4 178.1(7) 7 .
O4 U2 O7 90.5(3) 7 6_566
O4 U2 O7 90.5(3) . 6_566
O4 U2 O27 89.9(3) 7 .
O4 U2 O27 89.9(3) . .
O7 U2 O27 153.5(5) 6_566 .
O4 U2 O6 90.9(3) 7 .
O4 U2 O6 90.9(3) . .
O7 U2 O6 75.4(5) 6_566 .
O27 U2 O6 78.1(5) . .
O4 U2 O26 89.4(3) 7 .
O4 U2 O26 89.4(3) . .
O7 U2 O26 68.8(5) 6_566 .
O27 U2 O26 137.6(5) . .
O6 U2 O26 144.2(5) . .
O4 U2 O12 89.1(3) 7 .
O4 U2 O12 89.1(3) . .
O7 U2 O12 123.2(5) 6_566 .
O27 U2 O12 83.2(5) . .
O6 U2 O12 161.4(4) . .
O26 U2 O12 54.4(4) . .
O4 U2 B4 89.2(3) 7 .
O4 U2 B4 89.2(3) . .
O7 U2 B4 95.2(6) 6_566 .
O27 U2 B4 111.3(6) . .
O6 U2 B4 170.6(6) . .
O26 U2 B4 26.4(6) . .
O12 U2 B4 28.0(5) . .
O4 U2 U5 90.5(3) 7 .
O4 U2 U5 90.5(3) . .
O7 U2 U5 117.6(3) 6_566 .
O27 U2 U5 35.9(3) . .
O6 U2 U5 42.2(3) . .
O26 U2 U5 173.6(3) . .
O12 U2 U5 119.2(3) . .
B4 U2 U5 147.2(5) . .
O4 U2 U1 90.0(3) 7 .
O4 U2 U1 90.0(3) . .
O7 U2 U1 31.6(3) 6_566 .
O27 U2 U1 174.8(3) . .
O6 U2 U1 107.0(3) . .
O26 U2 U1 37.2(3) . .
O12 U2 U1 91.6(3) . .
B4 U2 U1 63.6(5) . .
U5 U2 U1 149.22(2) . .
O4 U2 U7 90.8(3) 7 6_566
O4 U2 U7 90.8(3) . 6_566
O7 U2 U7 25.9(3) 6_566 6_566
O27 U2 U7 127.7(3) . 6_566
O6 U2 U7 49.5(3) . 6_566
O26 U2 U7 94.7(3) . 6_566
O12 U2 U7 149.1(3) . 6_566
B4 U2 U7 121.1(5) . 6_566
U5 U2 U7 91.73(2) . 6_566
U1 U2 U7 57.483(16) . 6_566
O4 U2 K1 33.2(3) 7 6_566
O4 U2 K1 147.8(3) . 6_566
O7 U2 K1 57.27(6) 6_566 6_566
O27 U2 K1 119.10(12) . 6_566
O6 U2 K1 82.5(2) . 6_566
O26 U2 K1 78.45(18) . 6_566
O12 U2 K1 106.97(16) . 6_566
B4 U2 K1 92.5(3) . 6_566
U5 U2 K1 104.78(7) . 6_566
U1 U2 K1 62.41(7) . 6_566
U7 U2 K1 61.04(7) 6_566 6_566
O20 U3 O20 178.3(8) . 7
O20 U3 O29 90.5(4) . 5_566
O20 U3 O29 90.5(4) 7 5_566
O20 U3 O31 90.8(4) . .
O20 U3 O31 90.8(4) 7 .
O29 U3 O31 79.3(7) 5_566 .
O20 U3 O11 89.2(4) . 1_545
O20 U3 O11 89.2(4) 7 1_545
O29 U3 O11 149.9(6) 5_566 1_545
O31 U3 O11 130.8(7) . 1_545
O20 U3 O30 89.5(4) . 5_556
O20 U3 O30 89.5(4) 7 5_556
O29 U3 O30 70.6(6) 5_566 5_556
O31 U3 O30 149.9(7) . 5_556
O11 U3 O30 79.3(6) 1_545 5_556
O20 U3 O17 89.8(4) . .
O20 U3 O17 89.8(4) 7 .
O29 U3 O17 153.3(5) 5_566 .
O31 U3 O17 74.0(7) . .
O11 U3 O17 56.8(5) 1_545 .
O30 U3 O17 136.1(5) 5_556 .
O20 U3 B2 89.5(4) . .
O20 U3 B2 89.5(4) 7 .
O29 U3 B2 179.8(6) 5_566 .
O31 U3 B2 100.9(7) . .
O11 U3 B2 29.9(6) 1_545 .
O30 U3 B2 109.3(6) 5_556 .
O17 U3 B2 26.9(6) . .
O20 U3 U6 90.1(4) . .
O20 U3 U6 90.1(4) 7 .
O29 U3 U6 30.9(4) 5_566 .
O31 U3 U6 110.2(6) . .
O11 U3 U6 119.0(4) 1_545 .
O30 U3 U6 39.7(4) 5_556 .
O17 U3 U6 175.8(3) . .
B2 U3 U6 149.0(4) . .
O20 U3 U10 90.8(4) . .
O20 U3 U10 90.8(4) 7 .
O29 U3 U10 26.7(4) 5_566 .
O31 U3 U10 52.6(6) . .
O11 U3 U10 176.6(4) 1_545 .
O30 U3 U10 97.2(4) 5_556 .
O17 U3 U10 126.6(3) . .
B2 U3 U10 153.5(4) . .
U6 U3 U10 57.543(15) . .
O20 U3 U8 90.3(4) . .
O20 U3 U8 90.3(4) 7 .
O29 U3 U8 123.1(4) 5_566 .
O31 U3 U8 43.8(6) . .
O11 U3 U8 87.0(4) 1_545 .
O30 U3 U8 166.4(4) 5_556 .
O17 U3 U8 30.3(3) . .
B2 U3 U8 57.1(4) . .
U6 U3 U8 153.93(2) . .
U10 U3 U8 96.385(19) . .
O20 U3 K4 33.2(4) . 5_566
O20 U3 K4 147.8(4) 7 5_566
O29 U3 K4 57.28(7) 5_566 5_566
O31 U3 K4 84.9(3) . 5_566
O11 U3 K4 117.49(16) 1_545 5_566
O30 U3 K4 79.0(2) 5_556 5_566
O17 U3 K4 119.24(12) . 5_566
B2 U3 K4 122.72(7) . 5_566
U6 U3 K4 61.96(7) . 5_566
U10 U3 K4 61.47(7) . 5_566
U8 U3 K4 107.76(8) . 5_566
O13 U4 O13 178.6(7) . 7
O13 U4 O2 90.0(3) . .
O13 U4 O2 90.0(3) 7 .
O13 U4 O9 90.3(3) . .
O13 U4 O9 90.3(3) 7 .
O2 U4 O9 152.5(5) . .
O13 U4 O23 90.7(4) . .
O13 U4 O23 90.7(4) 7 .
O2 U4 O23 68.1(5) . .
O9 U4 O23 84.3(5) . .
O13 U4 O16 89.4(4) . .
O13 U4 O16 89.4(4) 7 .
O2 U4 O16 67.3(5) . .
O9 U4 O16 140.2(5) . .
O23 U4 O16 135.4(5) . .
O13 U4 O28 89.4(4) . 6_566
O13 U4 O28 89.4(4) 7 6_566
O2 U4 O28 119.9(5) . 6_566
O9 U4 O28 87.6(5) . 6_566
O23 U4 O28 171.9(5) . 6_566
O16 U4 O28 52.6(5) . 6_566
O13 U4 B5 89.3(4) . .
O13 U4 B5 89.3(4) 7 .
O2 U4 B5 93.6(6) . .
O9 U4 B5 114.0(5) . .
O23 U4 B5 161.7(6) . .
O16 U4 B5 26.3(5) . .
O28 U4 B5 26.4(5) 6_566 .
O13 U4 U7 90.4(4) . .
O13 U4 U7 90.4(4) 7 .
O2 U4 U7 31.9(4) . .
O9 U4 U7 120.6(4) . .
O23 U4 U7 36.3(4) . .
O16 U4 U7 99.2(4) . .
O28 U4 U7 151.8(3) 6_566 .
B5 U4 U7 125.4(4) . .
O13 U4 U1 89.7(4) . .
O13 U4 U1 89.7(4) 7 .
O2 U4 U1 32.8(4) . .
O9 U4 U1 174.7(4) . .
O23 U4 U1 101.0(4) . .
O16 U4 U1 34.4(4) . .
O28 U4 U1 87.1(3) 6_566 .
B5 U4 U1 60.7(4) . .
U7 U4 U1 64.714(19) . .
O13 U4 K3 146.6(4) . .
O13 U4 K3 33.5(4) 7 .
O2 U4 K3 56.57(7) . .
O9 U4 K3 119.33(13) . .
O23 U4 K3 78.3(2) . .
O16 U4 K3 77.6(2) . .
O28 U4 K3 105.80(17) 6_566 .
B5 U4 K3 91.8(2) . .
U7 U4 K3 62.20(7) . .
U1 U4 K3 62.33(7) . .
O13 U4 K3 33.5(4) . 1_655
O13 U4 K3 146.6(4) 7 1_655
O2 U4 K3 56.57(7) . 1_655
O9 U4 K3 119.33(13) . 1_655
O23 U4 K3 78.3(2) . 1_655
O16 U4 K3 77.6(2) . 1_655
O28 U4 K3 105.80(17) 6_566 1_655
B5 U4 K3 91.8(2) . 1_655
U7 U4 K3 62.20(7) . 1_655
U1 U4 K3 62.33(7) . 1_655
K3 U4 K3 113.14(14) . 1_655
O1 U5 O1 178.6(7) 7 .
O1 U5 O19 90.4(4) 7 .
O1 U5 O19 90.4(4) . .
O1 U5 O24 90.6(3) 7 .
O1 U5 O24 90.6(3) . .
O19 U5 O24 87.2(6) . .
O1 U5 O27 89.6(3) 7 .
O1 U5 O27 89.6(3) . .
O19 U5 O27 72.6(5) . .
O24 U5 O27 159.8(5) . .
O1 U5 O18 89.9(4) 7 .
O1 U5 O18 89.9(4) . .
O19 U5 O18 158.1(5) . .
O24 U5 O18 70.9(5) . .
O27 U5 O18 129.3(5) . .
O1 U5 O6 89.4(4) 7 .
O1 U5 O6 89.4(4) . .
O19 U5 O6 146.1(5) . .
O24 U5 O6 126.8(5) . .
O27 U5 O6 73.5(5) . .
O18 U5 O6 55.8(4) . .
O1 U5 B1 89.6(4) 7 .
O1 U5 B1 89.6(4) . .
O19 U5 B1 174.7(6) . .
O24 U5 B1 98.2(6) . .
O27 U5 B1 102.1(5) . .
O18 U5 B1 27.2(5) . .
O6 U5 B1 28.6(5) . .
O1 U5 U9 90.3(3) 7 .
O1 U5 U9 90.3(3) . .
O19 U5 U9 122.1(4) . .
O24 U5 U9 34.9(4) . .
O27 U5 U9 165.3(3) . .
O18 U5 U9 36.0(3) . .
O6 U5 U9 91.8(3) . .
B1 U5 U9 63.2(4) . .
O1 U5 U2 89.3(3) 7 .
O1 U5 U2 89.3(3) . .
O19 U5 U2 107.2(4) . .
O24 U5 U2 165.7(4) . .
O27 U5 U2 34.6(3) . .
O18 U5 U2 94.7(3) . .
O6 U5 U2 38.9(3) . .
B1 U5 U2 67.5(4) . .
U9 U5 U2 130.73(2) . .
O1 U5 U8 90.0(4) 7 .
O1 U5 U8 90.0(4) . .
O19 U5 U8 37.3(4) . .
O24 U5 U8 124.4(4) . .
O27 U5 U8 35.3(3) . .
O18 U5 U8 164.7(3) . .
O6 U5 U8 108.8(3) . .
B1 U5 U8 137.4(4) . .
U9 U5 U8 159.35(3) . .
U2 U5 U8 69.912(19) . .
O1 U5 K5 147.5(4) 7 5_566
O1 U5 K5 33.7(3) . 5_566
O19 U5 K5 88.2(2) . 5_566
O24 U5 K5 56.89(7) . 5_566
O27 U5 K5 120.75(11) . 5_566
O18 U5 K5 79.92(19) . 5_566
O6 U5 K5 109.26(17) . 5_566
B1 U5 K5 94.7(3) . 5_566
U9 U5 K5 63.53(8) . 5_566
U2 U5 K5 122.02(7) . 5_566
U8 U5 K5 107.80(9) . 5_566
O5 U6 O5 179.1(8) 7 .
O5 U6 O24 90.3(3) 7 5_566
O5 U6 O24 90.3(3) . 5_566
O5 U6 O29 89.9(3) 7 5_566
O5 U6 O29 89.9(3) . 5_566
O24 U6 O29 155.9(5) 5_566 5_566
O5 U6 O25 90.4(4) 7 .
O5 U6 O25 90.4(4) . .
O24 U6 O25 86.7(5) 5_566 .
O29 U6 O25 69.2(6) 5_566 .
O5 U6 O21 89.7(4) 7 .
O5 U6 O21 89.7(4) . .
O24 U6 O21 71.8(5) 5_566 .
O29 U6 O21 132.3(5) 5_566 .
O25 U6 O21 158.4(5) . .
O5 U6 O30 89.6(4) 7 5_556
O5 U6 O30 89.6(4) . 5_556
O24 U6 O30 136.7(5) 5_566 5_556
O29 U6 O30 67.4(5) 5_566 5_556
O25 U6 O30 136.7(5) . 5_556
O21 U6 O30 64.9(5) . 5_556
O5 U6 U11 89.6(4) 7 .
O5 U6 U11 89.6(4) . .
O24 U6 U11 105.1(4) 5_566 .
O29 U6 U11 98.9(4) 5_566 .
O25 U6 U11 168.2(4) . .
O21 U6 U11 33.4(4) . .
O30 U6 U11 31.5(4) 5_556 .
O5 U6 U9 90.0(3) 7 5_566
O5 U6 U9 90.0(3) . 5_566
O24 U6 U9 34.5(4) 5_566 5_566
O29 U6 U9 169.6(4) 5_566 5_566
O25 U6 U9 121.2(4) . 5_566
O21 U6 U9 37.3(4) . 5_566
O30 U6 U9 102.2(4) 5_556 5_566
U11 U6 U9 70.646(17) . 5_566
O5 U6 U10 90.1(4) 7 .
O5 U6 U10 90.1(4) . .
O24 U6 U10 124.0(4) 5_566 .
O29 U6 U10 31.9(4) 5_566 .
O25 U6 U10 37.3(4) . .
O21 U6 U10 164.2(4) . .
O30 U6 U10 99.3(4) 5_556 .
U11 U6 U10 130.87(2) . .
U9 U6 U10 158.48(2) 5_566 .
O5 U6 U3 89.7(3) 7 .
O5 U6 U3 89.7(3) . .
O24 U6 U3 174.1(4) 5_566 .
O29 U6 U3 30.0(4) 5_566 .
O25 U6 U3 99.3(4) . .
O21 U6 U3 102.3(4) . .
O30 U6 U3 37.4(4) 5_556 .
U11 U6 U3 68.920(16) . .
U9 U6 U3 139.57(2) 5_566 .
U10 U6 U3 61.955(14) . .
O5 U6 K4 147.1(3) 7 5_466
O5 U6 K4 32.7(3) . 5_466
O24 U6 K4 119.75(11) 5_566 5_466
O29 U6 K4 57.22(7) 5_566 5_466
O25 U6 K4 79.2(2) . 5_466
O21 U6 K4 111.16(17) . 5_466
O30 U6 K4 77.7(2) 5_556 5_466
U11 U6 K4 94.56(8) . 5_466
U9 U6 K4 122.12(7) 5_566 5_466
U10 U6 K4 62.81(7) . 5_466
U3 U6 K4 61.89(7) . 5_466
O10 U7 O10 179.5(8) . 7
O10 U7 O2 90.2(4) . .
O10 U7 O2 90.2(4) 7 .
O10 U7 O7 89.8(4) . .
O10 U7 O7 89.8(4) 7 .
O2 U7 O7 176.3(5) . .
O10 U7 O23 90.2(4) . .
O10 U7 O23 90.2(4) 7 .
O2 U7 O23 70.0(5) . .
O7 U7 O23 113.6(5) . .
O10 U7 O14 89.8(4) . .
O10 U7 O14 89.8(4) 7 .
O2 U7 O14 103.2(5) . .
O7 U7 O14 73.1(5) . .
O23 U7 O14 173.3(5) . .
O10 U7 B1 90.2(4) . 6_556
O10 U7 B1 90.2(4) 7 6_556
O2 U7 B1 94.5(5) . 6_556
O7 U7 B1 89.1(5) . 6_556
O23 U7 B1 24.5(6) . 6_556
O14 U7 B1 162.2(5) . 6_556
O10 U7 U1 89.8(4) . 6_556
O10 U7 U1 89.8(4) 7 6_556
O2 U7 U1 143.4(4) . 6_556
O7 U7 U1 33.0(3) . 6_556
O23 U7 U1 146.6(4) . 6_556
O14 U7 U1 40.1(3) . 6_556
B1 U7 U1 122.1(4) 6_556 6_556
O10 U7 U4 90.2(4) . .
O10 U7 U4 90.2(4) 7 .
O2 U7 U4 33.9(3) . .
O7 U7 U4 149.8(3) . .
O23 U7 U4 36.2(4) . .
O14 U7 U4 137.1(3) . .
B1 U7 U4 60.7(4) 6_556 .
U1 U7 U4 177.23(3) 6_556 .
O10 U7 U2 89.9(4) . 6_556
O10 U7 U2 89.9(4) 7 6_556
O2 U7 U2 157.3(4) . 6_556
O7 U7 U2 26.3(3) . 6_556
O23 U7 U2 87.3(4) . 6_556
O14 U7 U2 99.4(3) . 6_556
B1 U7 U2 62.8(4) 6_556 6_556
U1 U7 U2 59.300(18) 6_556 6_556
U4 U7 U2 123.47(2) . 6_556
O10 U7 U1 90.1(4) . .
O10 U7 U1 90.1(4) 7 .
O2 U7 U1 24.1(3) . .
O7 U7 U1 152.2(3) . .
O23 U7 U1 94.1(4) . .
O14 U7 U1 79.1(3) . .
B1 U7 U1 118.6(4) 6_556 .
U1 U7 U1 119.257(19) 6_556 .
U4 U7 U1 57.976(18) . .
U2 U7 U1 178.56(2) 6_556 .
O10 U7 K3 32.8(4) . 1_655
O10 U7 K3 147.5(4) 7 1_655
O2 U7 K3 57.34(7) . 1_655
O7 U7 K3 122.62(7) . 1_655
O23 U7 K3 79.1(2) . 1_655
O14 U7 K3 97.43(19) . 1_655
B1 U7 K3 92.1(2) 6_556 1_655
U1 U7 K3 115.89(8) 6_556 1_655
U4 U7 K3 63.16(7) . 1_655
U2 U7 K3 119.72(7) 6_556 1_655
U1 U7 K3 60.64(7) . 1_655
O3 U8 O3 178.8(8) . 7
O3 U8 O17 90.1(4) . .
O3 U8 O17 90.1(4) 7 .
O3 U8 O27 89.9(4) . .
O3 U8 O27 89.9(4) 7 .
O17 U8 O27 173.6(5) . .
O3 U8 O28 90.6(4) . .
O3 U8 O28 90.6(4) 7 .
O17 U8 O28 83.7(5) . .
O27 U8 O28 89.8(5) . .
O3 U8 O19 89.4(4) . .
O3 U8 O19 89.4(4) 7 .
O17 U8 O19 115.4(6) . .
O27 U8 O19 71.1(5) . .
O28 U8 O19 160.9(6) . .
O3 U8 O31 89.5(4) . .
O3 U8 O31 89.5(4) 7 .
O17 U8 O31 66.3(5) . .
O27 U8 O31 120.2(5) . .
O28 U8 O31 150.0(6) . .
O19 U8 O31 49.1(6) . .
O3 U8 B3 89.4(4) . 5_566
O3 U8 B3 89.4(4) 7 5_566
O17 U8 B3 90.9(5) . 5_566
O27 U8 B3 95.5(5) . 5_566
O28 U8 B3 174.6(6) . 5_566
O19 U8 B3 24.4(6) . 5_566
O31 U8 B3 24.7(6) . 5_566
O3 U8 U5 89.6(4) . .
O3 U8 U5 89.6(4) 7 .
O17 U8 U5 150.5(4) . .
O27 U8 U5 35.9(3) . .
O28 U8 U5 125.7(4) . .
O19 U8 U5 35.2(4) . .
O31 U8 U5 84.3(4) . .
B3 U8 U5 59.6(4) 5_566 .
O3 U8 U3 89.8(4) . .
O3 U8 U3 89.8(4) 7 .
O17 U8 U3 33.2(4) . .
O27 U8 U3 153.2(3) . .
O28 U8 U3 116.9(4) . .
O19 U8 U3 82.2(4) . .
O31 U8 U3 33.1(4) . .
B3 U8 U3 57.7(4) 5_566 .
U5 U8 U3 117.35(2) . .
O3 U8 K2 33.1(4) . 1_655
O3 U8 K2 146.7(4) 7 1_655
O17 U8 K2 123.01(7) . 1_655
O27 U8 K2 56.81(7) . 1_655
O28 U8 K2 90.4(2) . 1_655
O19 U8 K2 79.3(2) . 1_655
O31 U8 K2 105.6(2) . 1_655
B3 U8 K2 92.6(2) 5_566 1_655
U5 U8 K2 63.39(8) . 1_655
U3 U8 K2 119.03(7) . 1_655
O3 U8 K2 146.7(4) . .
O3 U8 K2 33.1(4) 7 .
O17 U8 K2 123.01(7) . .
O27 U8 K2 56.81(7) . .
O28 U8 K2 90.4(2) . .
O19 U8 K2 79.3(2) . .
O31 U8 K2 105.6(2) . .
B3 U8 K2 92.6(2) 5_566 .
U5 U8 K2 63.39(7) . .
U3 U8 K2 119.03(7) . .
K2 U8 K2 113.62(13) 1_655 .
O15 U9 O15 179.4(8) . 7
O15 U9 O24 90.3(4) . .
O15 U9 O24 90.3(4) 7 .
O15 U9 O18 90.1(4) . .
O15 U9 O18 90.1(4) 7 .
O24 U9 O18 72.4(5) . .
O15 U9 O11 89.8(4) . .
O15 U9 O11 89.8(4) 7 .
O24 U9 O11 153.8(5) . .
O18 U9 O11 133.8(6) . .
O15 U9 O21 90.1(4) . 5_566
O15 U9 O21 90.1(4) 7 5_566
O24 U9 O21 72.7(5) . 5_566
O18 U9 O21 145.1(5) . 5_566
O11 U9 O21 81.2(6) . 5_566
O15 U9 O9 89.7(4) . 6_566
O15 U9 O9 89.7(4) 7 6_566
O24 U9 O9 150.2(5) . 6_566
O18 U9 O9 77.8(5) . 6_566
O11 U9 O9 56.0(5) . 6_566
O21 U9 O9 137.1(5) 5_566 6_566
O15 U9 B2 89.7(4) . 1_565
O15 U9 B2 89.7(4) 7 1_565
O24 U9 B2 178.4(6) . 1_565
O18 U9 B2 106.0(6) . 1_565
O11 U9 B2 27.8(6) . 1_565
O21 U9 B2 108.9(6) 5_566 1_565
O9 U9 B2 28.2(5) 6_566 1_565
O15 U9 U5 90.2(4) . .
O15 U9 U5 90.2(4) 7 .
O24 U9 U5 35.0(3) . .
O18 U9 U5 37.4(4) . .
O11 U9 U5 171.2(4) . .
O21 U9 U5 107.7(4) 5_566 .
O9 U9 U5 115.2(3) 6_566 .
B2 U9 U5 143.4(4) 1_565 .
O15 U9 U6 90.2(4) . 5_566
O15 U9 U6 90.2(4) 7 5_566
O24 U9 U6 33.9(3) . 5_566
O18 U9 U6 106.3(4) . 5_566
O11 U9 U6 119.9(4) . 5_566
O21 U9 U6 38.7(4) 5_566 5_566
O9 U9 U6 175.9(3) 6_566 5_566
B2 U9 U6 147.7(4) 1_565 5_566
U5 U9 U6 68.94(2) . 5_566
O15 U9 K5 146.8(4) . 5_466
O15 U9 K5 33.8(4) 7 5_466
O24 U9 K5 56.49(8) . 5_466
O18 U9 K5 80.2(2) . 5_466
O11 U9 K5 119.79(15) . 5_466
O21 U9 K5 80.7(2) 5_566 5_466
O9 U9 K5 118.54(13) 6_566 5_466
B2 U9 K5 123.49(8) 1_565 5_466
U5 U9 K5 63.01(8) . 5_466
U6 U9 K5 62.84(7) 5_566 5_466
O15 U9 K5 33.8(4) . 5_566
O15 U9 K5 146.8(4) 7 5_566
O24 U9 K5 56.49(7) . 5_566
O18 U9 K5 80.2(2) . 5_566
O11 U9 K5 119.79(15) . 5_566
O21 U9 K5 80.7(2) 5_566 5_566
O9 U9 K5 118.54(12) 6_566 5_566
B2 U9 K5 123.49(8) 1_565 5_566
U5 U9 K5 63.01(8) . 5_566
U6 U9 K5 62.84(7) 5_566 5_566
K5 U9 K5 112.97(15) 5_466 5_566
O22 U10 O22 180.000(7) 5_566 .
O22 U10 O29 90.000(7) 5_566 5_566
O22 U10 O29 90.000(10) . 5_566
O22 U10 O29 90.000(10) 5_566 .
O22 U10 O29 90.000(8) . .
O29 U10 O29 180.0(8) 5_566 .
O22 U10 O25 90.000(7) 5_566 5_566
O22 U10 O25 90.000(4) . 5_566
O29 U10 O25 109.8(6) 5_566 5_566
O29 U10 O25 70.2(6) . 5_566
O22 U10 O25 90.000(4) 5_566 .
O22 U10 O25 90.000(6) . .
O29 U10 O25 70.2(6) 5_566 .
O29 U10 O25 109.8(6) . .
O25 U10 O25 180.000(3) 5_566 .
O22 U10 B3 90.000(4) 5_566 5_566
O22 U10 B3 90.000(3) . 5_566
O29 U10 B3 86.5(6) 5_566 5_566
O29 U10 B3 93.5(6) . 5_566
O25 U10 B3 23.3(6) 5_566 5_566
O25 U10 B3 156.7(6) . 5_566
O22 U10 B3 90.000(3) 5_566 .
O22 U10 B3 90.000(4) . .
O29 U10 B3 93.5(6) 5_566 .
O29 U10 B3 86.5(6) . .
O25 U10 B3 156.7(6) 5_566 .
O25 U10 B3 23.3(6) . .
B3 U10 B3 180.000(3) 5_566 .
O22 U10 U6 90.000(7) 5_566 5_566
O22 U10 U6 90.000(7) . 5_566
O29 U10 U6 146.6(4) 5_566 5_566
O29 U10 U6 33.4(4) . 5_566
O25 U10 U6 36.8(4) 5_566 5_566
O25 U10 U6 143.2(4) . 5_566
B3 U10 U6 60.1(4) 5_566 5_566
B3 U10 U6 119.9(4) . 5_566
O22 U10 U6 90.000(7) 5_566 .
O22 U10 U6 90.000(7) . .
O29 U10 U6 33.4(4) 5_566 .
O29 U10 U6 146.6(4) . .
O25 U10 U6 143.2(4) 5_566 .
O25 U10 U6 36.8(4) . .
B3 U10 U6 119.9(4) 5_566 .
B3 U10 U6 60.1(4) . .
U6 U10 U6 180.0 5_566 .
O22 U10 U3 90.000(5) 5_566 .
O22 U10 U3 90.000(7) . .
O29 U10 U3 27.1(4) 5_566 .
O29 U10 U3 152.9(4) . .
O25 U10 U3 82.7(4) 5_566 .
O25 U10 U3 97.3(4) . .
B3 U10 U3 59.4(4) 5_566 .
B3 U10 U3 120.6(4) . .
U6 U10 U3 119.498(16) 5_566 .
U6 U10 U3 60.502(16) . .
O22 U10 U3 90.000(5) 5_566 5_566
O22 U10 U3 90.000(7) . 5_566
O29 U10 U3 152.9(4) 5_566 5_566
O29 U10 U3 27.1(4) . 5_566
O25 U10 U3 97.3(4) 5_566 5_566
O25 U10 U3 82.7(4) . 5_566
B3 U10 U3 120.6(4) 5_566 5_566
B3 U10 U3 59.4(4) . 5_566
U6 U10 U3 60.502(15) 5_566 5_566
U6 U10 U3 119.498(15) . 5_566
U3 U10 U3 180.000(16) . 5_566
O30 U11 O30 180.0(9) 5_556 .
O30 U11 O21 97.3(7) 5_556 5_556
O30 U11 O21 82.7(7) . 5_556
O30 U11 O21 82.7(7) 5_556 .
O30 U11 O21 97.3(7) . .
O21 U11 O21 180.0(3) 5_556 .
O30 U11 O32 90.00(2) 5_556 5_556
O30 U11 O32 90.000(4) . 5_556
O21 U11 O32 90.000(7) 5_556 5_556
O21 U11 O32 90.000(15) . 5_556
O30 U11 O32 90.000(4) 5_556 .
O30 U11 O32 90.00(2) . .
O21 U11 O32 90.000(15) 5_556 .
O21 U11 O32 90.000(7) . .
O32 U11 O32 180.000(10) 5_556 .
O30 U11 U6 137.2(5) 5_556 5_556
O30 U11 U6 42.8(5) . 5_556
O21 U11 U6 39.8(4) 5_556 5_556
O21 U11 U6 140.2(4) . 5_556
O32 U11 U6 90.000(8) 5_556 5_556
O32 U11 U6 90.000(10) . 5_556
O30 U11 U6 42.8(5) 5_556 .
O30 U11 U6 137.2(5) . .
O21 U11 U6 140.2(4) 5_556 .
O21 U11 U6 39.8(4) . .
O32 U11 U6 90.000(8) 5_556 .
O32 U11 U6 90.000(10) . .
U6 U11 U6 180.000(19) 5_556 .
O10 K1 O10 73.4(5) 7 1_455
O10 K1 O8 85.0(3) 7 4_545
O10 K1 O8 128.6(4) 1_455 4_545
O10 K1 O8 128.6(4) 7 6_456
O10 K1 O8 85.0(3) 1_455 6_456
O8 K1 O8 73.0(5) 4_545 6_456
O10 K1 O4 138.8(4) 7 6_456
O10 K1 O4 92.2(3) 1_455 6_456
O8 K1 O4 130.8(4) 4_545 6_456
O8 K1 O4 86.8(3) 6_456 6_456
O10 K1 O4 92.2(3) 7 4_545
O10 K1 O4 138.8(4) 1_455 4_545
O8 K1 O4 86.8(3) 4_545 4_545
O8 K1 O4 130.8(4) 6_456 4_545
O4 K1 O4 73.2(5) 6_456 4_545
O10 K1 O39 72.6(10) 7 .
O10 K1 O39 72.6(10) 1_455 .
O8 K1 O39 143.4(3) 4_545 .
O8 K1 O39 143.4(2) 6_456 .
O4 K1 O39 66.2(10) 6_456 .
O4 K1 O39 66.2(10) 4_545 .
O10 K1 O38 142.5(3) 7 6_556
O10 K1 O38 142.5(3) 1_455 6_556
O8 K1 O38 64.3(10) 4_545 6_556
O8 K1 O38 64.3(10) 6_456 6_556
O4 K1 O38 66.5(10) 6_456 6_556
O4 K1 O38 66.5(10) 4_545 6_556
O39 K1 O38 120.0(17) . 6_556
O10 K1 U7 20.6(2) 7 .
O10 K1 U7 94.0(3) 1_455 .
O8 K1 U7 71.4(2) 4_545 .
O8 K1 U7 133.0(3) 6_456 .
O4 K1 U7 140.1(3) 6_456 .
O4 K1 U7 76.3(2) 4_545 .
O39 K1 U7 78.3(6) . .
O38 K1 U7 122.35(13) 6_556 .
O10 K1 U7 94.0(3) 7 1_455
O10 K1 U7 20.6(2) 1_455 1_455
O8 K1 U7 133.0(3) 4_545 1_455
O8 K1 U7 71.4(2) 6_456 1_455
O4 K1 U7 76.3(2) 6_456 1_455
O4 K1 U7 140.1(3) 4_545 1_455
O39 K1 U7 78.3(6) . 1_455
O38 K1 U7 122.35(13) 6_556 1_455
U7 K1 U7 114.59(13) . 1_455
O10 K1 U2 139.9(3) 7 6_456
O10 K1 U2 76.1(3) 1_455 6_456
O8 K1 U2 134.9(3) 4_545 6_456
O8 K1 U2 72.8(2) 6_456 6_456
O4 K1 U2 20.7(2) 6_456 6_456
O4 K1 U2 93.9(3) 4_545 6_456
O39 K1 U2 73.9(6) . 6_456
O38 K1 U2 74.7(6) 6_556 6_456
U7 K1 U2 152.15(15) . 6_456
U7 K1 U2 57.89(2) 1_455 6_456
O10 K1 U2 76.1(2) 7 6_556
O10 K1 U2 139.9(3) 1_455 6_556
O8 K1 U2 72.8(2) 4_545 6_556
O8 K1 U2 134.9(3) 6_456 6_556
O4 K1 U2 93.9(3) 6_456 6_556
O4 K1 U2 20.7(2) 4_545 6_556
O39 K1 U2 73.9(6) . 6_556
O38 K1 U2 74.7(6) 6_556 6_556
U7 K1 U2 57.89(2) . 6_556
U7 K1 U2 152.15(15) 1_455 6_556
U2 K1 U2 114.54(13) 6_456 6_556
O3 K2 O3 73.2(5) 1_455 7
O3 K2 O4 98.6(3) 1_455 1_455
O3 K2 O4 148.4(4) 7 1_455
O3 K2 O4 148.4(4) 1_455 7
O3 K2 O4 98.6(3) 7 7
O4 K2 O4 72.2(5) 1_455 7
O3 K2 O1 125.3(4) 1_455 7
O3 K2 O1 82.8(3) 7 7
O4 K2 O1 124.1(4) 1_455 7
O4 K2 O1 82.3(3) 7 7
O3 K2 O1 82.8(3) 1_455 1_455
O3 K2 O1 125.3(4) 7 1_455
O4 K2 O1 82.3(3) 1_455 1_455
O4 K2 O1 124.1(4) 7 1_455
O1 K2 O1 72.2(5) 7 1_455
O3 K2 O44 71.3(17) 1_455 .
O3 K2 O44 71.3(17) 7 .
O4 K2 O44 77.2(17) 1_455 .
O4 K2 O44 77.2(17) 7 .
O1 K2 O44 143.8(3) 7 .
O1 K2 O44 143.8(3) 1_455 .
O3 K2 O39 140.7(5) 1_455 6_566
O3 K2 O39 140.7(5) 7 6_566
O4 K2 O39 62.4(9) 1_455 6_566
O4 K2 O39 62.4(9) 7 6_566
O1 K2 O39 61.8(9) 7 6_566
O1 K2 O39 61.8(9) 1_455 6_566
O44 K2 O39 129(2) . 6_566
O3 K2 O40 64.2(19) 1_455 .
O3 K2 O40 64.2(19) 7 .
O4 K2 O40 85(2) 1_455 .
O4 K2 O40 85(2) 7 .
O1 K2 O40 142.1(8) 7 .
O1 K2 O40 142.1(8) 1_455 .
O44 K2 O40 9(3) . .
O39 K2 O40 138(3) 6_566 .
O3 K2 U8 93.4(3) 1_455 .
O3 K2 U8 20.2(2) 7 .
O4 K2 U8 146.3(3) 1_455 .
O4 K2 U8 81.1(2) 7 .
O1 K2 U8 70.4(2) 7 .
O1 K2 U8 130.6(3) 1_455 .
O44 K2 U8 77.1(11) . .
O39 K2 U8 121.9(2) 6_566 .
O40 K2 U8 72.5(12) . .
O3 K2 U8 20.2(2) 1_455 1_455
O3 K2 U8 93.4(3) 7 1_455
O4 K2 U8 81.1(2) 1_455 1_455
O4 K2 U8 146.3(3) 7 1_455
O1 K2 U8 130.6(3) 7 1_455
O1 K2 U8 70.4(2) 1_455 1_455
O44 K2 U8 77.1(11) . 1_455
O39 K2 U8 121.9(2) 6_566 1_455
O40 K2 U8 72.5(12) . 1_455
U8 K2 U8 113.62(13) . 1_455
O3 K2 U2 81.2(2) 1_455 1_455
O3 K2 U2 147.4(3) 7 1_455
O4 K2 U2 20.5(2) 1_455 1_455
O4 K2 U2 92.7(3) 7 1_455
O1 K2 U2 129.2(3) 7 1_455
O1 K2 U2 69.4(2) 1_455 1_455
O44 K2 U2 81.7(12) . 1_455
O39 K2 U2 71.2(5) 6_566 1_455
O40 K2 U2 86.7(14) . 1_455
U8 K2 U2 158.73(16) . 1_455
U8 K2 U2 62.29(2) 1_455 1_455
O10 K3 O10 73.2(5) 1_455 7
O10 K3 O8 140.7(4) 1_455 7
O10 K3 O8 94.0(3) 7 7
O10 K3 O8 94.0(3) 1_455 1_455
O10 K3 O8 140.7(4) 7 1_455
O8 K3 O8 72.3(5) 7 1_455
O10 K3 O13 85.6(3) 1_455 1_455
O10 K3 O13 129.0(4) 7 1_455
O8 K3 O13 127.9(4) 7 1_455
O8 K3 O13 85.2(3) 1_455 1_455
O10 K3 O13 129.0(4) 1_455 7
O10 K3 O13 85.6(3) 7 7
O8 K3 O13 85.2(3) 7 7
O8 K3 O13 127.9(4) 1_455 7
O13 K3 O13 72.4(5) 1_455 7
O10 K3 O38 71.8(11) 1_455 .
O10 K3 O38 71.8(11) 7 .
O8 K3 O38 69.0(11) 7 .
O8 K3 O38 69.0(11) 1_455 .
O13 K3 O38 143.7(3) 1_455 .
O13 K3 O38 143.7(3) 7 .
O10 K3 U7 20.7(2) 1_455 1_455
O10 K3 U7 94.0(3) 7 1_455
O8 K3 U7 141.4(3) 7 1_455
O8 K3 U7 77.8(2) 1_455 1_455
O13 K3 U7 71.8(2) 1_455 1_455
O13 K3 U7 133.0(3) 7 1_455
O38 K3 U7 77.9(7) . 1_455
O10 K3 U7 94.0(3) 1_455 .
O10 K3 U7 20.7(2) 7 .
O8 K3 U7 77.8(2) 7 .
O8 K3 U7 141.4(3) 1_455 .
O13 K3 U7 133.0(3) 1_455 .
O13 K3 U7 71.8(2) 7 .
O38 K3 U7 77.9(7) . .
U7 K3 U7 114.67(13) 1_455 .
O10 K3 U1 141.8(3) 1_455 .
O10 K3 U1 77.7(2) 7 .
O8 K3 U1 20.7(2) 7 .
O8 K3 U1 93.1(3) 1_455 .
O13 K3 U1 132.3(3) 1_455 .
O13 K3 U1 71.5(2) 7 .
O38 K3 U1 76.0(7) . .
U7 K3 U1 153.95(16) 1_455 .
U7 K3 U1 59.20(2) . .
O10 K3 U1 77.7(2) 1_455 1_455
O10 K3 U1 141.8(3) 7 1_455
O8 K3 U1 93.1(3) 7 1_455
O8 K3 U1 20.7(2) 1_455 1_455
O13 K3 U1 71.5(2) 1_455 1_455
O13 K3 U1 132.3(3) 7 1_455
O38 K3 U1 76.0(7) . 1_455
U7 K3 U1 59.20(2) 1_455 1_455
U7 K3 U1 153.95(16) . 1_455
U1 K3 U1 113.80(13) . 1_455
O10 K3 U4 71.8(2) 1_455 1_455
O10 K3 U4 133.1(3) 7 1_455
O8 K3 U4 132.6(3) 7 1_455
O8 K3 U4 72.1(2) 1_455 1_455
O13 K3 U4 20.4(2) 1_455 1_455
O13 K3 U4 92.8(3) 7 1_455
O38 K3 U4 123.41(8) . 1_455
U7 K3 U4 54.63(3) 1_455 1_455
U7 K3 U4 145.72(15) . 1_455
U1 K3 U4 145.45(15) . 1_455
U1 K3 U4 54.93(3) 1_455 1_455
O22 K4 O22 73.6(7) 5_466 .
O22 K4 O5 85.2(3) 5_466 5_466
O22 K4 O5 129.3(3) . 5_466
O22 K4 O5 129.3(3) 5_466 3_566
O22 K4 O5 85.2(3) . 3_566
O5 K4 O5 73.5(5) 5_466 3_566
O22 K4 O20 136.3(4) 5_466 5_566
O22 K4 O20 90.4(4) . 5_566
O5 K4 O20 132.7(4) 5_466 5_566
O5 K4 O20 87.9(4) 3_566 5_566
O22 K4 O20 90.4(4) 5_466 3_466
O22 K4 O20 136.3(4) . 3_466
O5 K4 O20 87.9(4) 5_466 3_466
O5 K4 O20 132.7(4) 3_566 3_466
O20 K4 O20 73.4(5) 5_566 3_466
O22 K4 O33A 143.1(4) 5_466 1_565
O22 K4 O33A 143.1(4) . 1_565
O5 K4 O33A 72.1(13) 5_466 1_565
O5 K4 O33A 72.1(13) 3_566 1_565
O20 K4 O33A 60.8(12) 5_566 1_565
O20 K4 O33A 60.8(12) 3_466 1_565
O22 K4 O42 67.6(13) 5_466 .
O22 K4 O42 67.6(13) . .
O5 K4 O42 143.2(3) 5_466 .
O5 K4 O42 143.2(3) 3_566 .
O20 K4 O42 68.7(13) 5_566 .
O20 K4 O42 68.7(13) 3_466 .
O33A K4 O42 116(2) 1_565 .
O22 K4 K6B 135.0(3) 5_466 .
O22 K4 K6B 135.0(3) . .
O5 K4 K6B 92.0(3) 5_466 .
O5 K4 K6B 92.0(3) 3_566 .
O20 K4 K6B 44.6(3) 5_566 .
O20 K4 K6B 44.6(3) 3_466 .
O33A K4 K6B 25.1(17) 1_565 .
O42 K4 K6B 90.5(17) . .
O22 K4 U10 20.5(3) 5_466 1_455
O22 K4 U10 94.1(4) . 1_455
O5 K4 U10 71.5(2) 5_466 1_455
O5 K4 U10 133.5(3) 3_566 1_455
O20 K4 U10 138.5(3) 5_566 1_455
O20 K4 U10 75.1(3) 3_466 1_455
O33A K4 U10 122.66(9) 1_565 1_455
O42 K4 U10 75.1(8) . 1_455
K6B K4 U10 118.52(11) . 1_455
O22 K4 U10 94.1(4) 5_466 .
O22 K4 U10 20.5(3) . .
O5 K4 U10 133.5(3) 5_466 .
O5 K4 U10 71.5(2) 3_566 .
O20 K4 U10 75.1(3) 5_566 .
O20 K4 U10 138.5(3) 3_466 .
O33A K4 U10 122.66(9) 1_565 .
O42 K4 U10 75.1(8) . .
K6B K4 U10 118.52(11) . .
U10 K4 U10 114.58(14) 1_455 .
O22 K4 U3 138.3(3) 5_466 5_566
O22 K4 U3 74.9(3) . 5_566
O5 K4 U3 136.3(3) 5_466 5_566
O5 K4 U3 73.6(2) 3_566 5_566
O20 K4 U3 20.6(3) 5_566 5_566
O20 K4 U3 94.0(3) 3_466 5_566
O33A K4 U3 71.0(8) 1_565 5_566
O42 K4 U3 75.5(9) . 5_566
K6B K4 U3 61.48(11) . 5_566
U10 K4 U3 150.63(15) 1_455 5_566
U10 K4 U3 57.03(2) . 5_566
O5 K5 O5 72.9(5) 7_455 .
O5 K5 O1 148.0(4) 7_455 5_566
O5 K5 O1 98.4(3) . 5_566
O5 K5 O1 98.4(3) 7_455 3_466
O5 K5 O1 148.0(4) . 3_466
O1 K5 O1 72.5(5) 5_566 3_466
O5 K5 O15 83.1(3) 7_455 3_466
O5 K5 O15 125.1(4) . 3_466
O1 K5 O15 124.5(4) 5_566 3_466
O1 K5 O15 82.8(3) 3_466 3_466
O5 K5 O15 125.1(4) 7_455 5_566
O5 K5 O15 83.1(3) . 5_566
O1 K5 O15 82.8(3) 5_566 5_566
O1 K5 O15 124.5(4) 3_466 5_566
O15 K5 O15 71.6(5) 3_466 5_566
O5 K5 O36 73.5(11) 7_455 .
O5 K5 O36 73.5(11) . .
O1 K5 O36 74.5(11) 5_566 .
O1 K5 O36 74.5(11) 3_466 .
O15 K5 O36 144.2(2) 3_466 .
O15 K5 O36 144.2(3) 5_566 .
O5 K5 O33B 67(2) 7_455 .
O5 K5 O33B 67(2) . .
O1 K5 O33B 138.8(13) 5_566 .
O1 K5 O33B 138.8(14) 3_466 .
O15 K5 O33B 58(2) 3_466 .
O15 K5 O33B 58(2) 5_566 .
O36 K5 O33B 131(3) . .
O5 K5 U6 20.6(2) 7_455 1_455
O5 K5 U6 93.5(3) . 1_455
O1 K5 U6 146.1(3) 5_566 1_455
O1 K5 U6 80.7(2) 3_466 1_455
O15 K5 U6 70.4(2) 3_466 1_455
O15 K5 U6 130.3(3) 5_566 1_455
O36 K5 U6 78.8(7) . 1_455
O33B K5 U6 75.0(15) . 1_455
O5 K5 U6 93.5(3) 7_455 .
O5 K5 U6 20.6(2) . .
O1 K5 U6 80.7(2) 5_566 .
O1 K5 U6 146.1(3) 3_466 .
O15 K5 U6 130.3(3) 3_466 .
O15 K5 U6 70.4(2) 5_566 .
O36 K5 U6 78.8(7) . .
O33B K5 U6 75.0(15) . .
U6 K5 U6 114.13(13) 1_455 .
O5 K5 U5 146.3(3) 7_455 5_566
O5 K5 U5 80.6(2) . 5_566
O1 K5 U5 20.7(2) 5_566 5_566
O1 K5 U5 93.1(3) 3_466 5_566
O15 K5 U5 129.9(3) 3_466 5_566
O15 K5 U5 70.2(2) 5_566 5_566
O36 K5 U5 79.4(7) . 5_566
O33B K5 U5 120.7(7) . 5_566
U6 K5 U5 158.18(17) 1_455 5_566
U6 K5 U5 61.47(2) . 5_566
O5 K5 U5 80.6(2) 7_455 5_466
O5 K5 U5 146.3(3) . 5_466
O1 K5 U5 93.1(3) 5_566 5_466
O1 K5 U5 20.7(2) 3_466 5_466
O15 K5 U5 70.2(2) 3_466 5_466
O15 K5 U5 129.9(3) 5_566 5_466
O36 K5 U5 79.4(7) . 5_466
O33B K5 U5 120.7(7) . 5_466
U6 K5 U5 61.47(2) 1_455 5_466
U6 K5 U5 158.18(17) . 5_466
U5 K5 U5 113.77(14) 5_566 5_466
K6B K6A O37 168(3) . .
K6B K6A O33A 20(2) . 1_565
O37 K6A O33A 148(3) . 1_565
K6B K6A O34 136(2) . 2_565
O37 K6A O34 56(2) . 2_565
O33A K6A O34 156(2) 1_565 2_565
K6B K6A O33B 24(4) . 1_565
O37 K6A O33B 168(4) . 1_565
O33A K6A O33B 44(4) 1_565 1_565
O34 K6A O33B 112(4) 2_565 1_565
K6B K6A O45 174(3) . 2_565
O37 K6A O45 6(3) . 2_565
O33A K6A O45 154(3) 1_565 2_565
O34 K6A O45 50(2) 2_565 2_565
O33B K6A O45 162(4) 1_565 2_565
K6B K6A O15 82.5(13) . 5_576
O37 K6A O15 107.1(19) . 5_576
O33A K6A O15 98.9(17) 1_565 5_576
O34 K6A O15 62.5(7) 2_565 5_576
O33B K6A O15 64(3) 1_565 5_576
O45 K6A O15 102(2) 2_565 5_576
K6B K6A O15 82.5(13) . 3_476
O37 K6A O15 107.1(18) . 3_476
O33A K6A O15 98.9(17) 1_565 3_476
O34 K6A O15 62.5(7) 2_565 3_476
O33B K6A O15 64(3) 1_565 3_476
O45 K6A O15 102(2) 2_565 3_476
O15 K6A O15 72.0(7) 5_576 3_476
K6B K6A O20 81.6(14) . 3_466
O37 K6A O20 88.7(18) . 3_466
O33A K6A O20 65.6(15) 1_565 3_466
O34 K6A O20 131.2(8) 2_565 3_466
O33B K6A O20 101(3) 1_565 3_466
O45 K6A O20 94(2) 2_565 3_466
O15 K6A O20 164.1(11) 5_576 3_466
O15 K6A O20 105.8(4) 3_476 3_466
K6B K6A O20 81.6(14) . 5_566
O37 K6A O20 88.7(18) . 5_566
O33A K6A O20 65.6(15) 1_565 5_566
O34 K6A O20 131.2(8) 2_565 5_566
O33B K6A O20 101(3) 1_565 5_566
O45 K6A O20 94(2) 2_565 5_566
O15 K6A O20 105.8(4) 5_576 5_566
O15 K6A O20 164.1(11) 3_476 5_566
O20 K6A O20 71.8(7) 3_466 5_566
K6B K6A B6 0.0(16) . 1_565
O37 K6A B6 168(2) . 1_565
O33A K6A B6 20(2) 1_565 1_565
O34 K6A B6 135.9(13) 2_565 1_565
O33B K6A B6 24(3) 1_565 1_565
O45 K6A B6 174(3) 2_565 1_565
O15 K6A B6 82.5(9) 5_576 1_565
O15 K6A B6 82.5(9) 3_476 1_565
O20 K6A B6 81.6(9) 3_466 1_565
O20 K6A B6 81.6(9) 5_566 1_565
K6B K6A U9 84.8(9) . 5_576
O37 K6A U9 101.7(12) . 5_576
O33A K6A U9 96.0(11) 1_565 5_576
O34 K6A U9 71.7(5) 2_565 5_576
O33B K6A U9 72.3(17) 1_565 5_576
O45 K6A U9 98.4(14) 2_565 5_576
O15 K6A U9 20.5(2) 5_576 5_576
O15 K6A U9 92.5(5) 3_476 5_576
O20 K6A U9 155.5(7) 3_466 5_576
O20 K6A U9 86.1(3) 5_566 5_576
B6 K6A U9 84.8(6) 1_565 5_576
K6A K6B O33A 149(3) . 1_565
K6A K6B O33B 144(5) . 1_565
O33A K6B O33B 67(6) 1_565 1_565
K6A K6B B6 180(2) . 1_565
O33A K6B B6 31(3) 1_565 1_565
O33B K6B B6 36(5) 1_565 1_565
K6A K6B O15 78.2(13) . 5_576
O33A K6B O15 125(2) 1_565 5_576
O33B K6B O15 73(4) 1_565 5_576
B6 K6B O15 101.7(11) 1_565 5_576
K6A K6B O15 78.2(13) . 3_476
O33A K6B O15 125(2) 1_565 3_476
O33B K6B O15 73(4) 1_565 3_476
B6 K6B O15 101.7(11) 1_565 3_476
O15 K6B O15 70.9(6) 5_576 3_476
K6A K6B O20 79.3(13) . 3_466
O33A K6B O20 76(2) 1_565 3_466
O33B K6B O20 128(3) 1_565 3_466
B6 K6B O20 100.8(11) 1_565 3_466
O15 K6B O20 157.5(8) 5_576 3_466
O15 K6B O20 104.4(4) 3_476 3_466
K6A K6B O20 79.3(13) . 5_566
O33A K6B O20 76(2) 1_565 5_566
O33B K6B O20 128(3) 1_565 5_566
B6 K6B O20 100.8(11) 1_565 5_566
O15 K6B O20 104.4(4) 5_576 5_566
O15 K6B O20 157.5(8) 3_476 5_566
O20 K6B O20 71.2(6) 3_466 5_566
K6A K6B O37 8(2) . .
O33A K6B O37 141(3) 1_565 .
O33B K6B O37 152(5) 1_565 .
B6 K6B O37 171.9(19) 1_565 .
O15 K6B O37 84.9(13) 5_576 .
O15 K6B O37 84.9(13) 3_476 .
O20 K6B O37 72.7(12) 3_466 .
O20 K6B O37 72.7(12) 5_566 .
K6A K6B O32 157.3(6) . 5_466
O33A K6B O32 38(2) 1_565 5_466
O33B K6B O32 41(4) 1_565 5_466
B6 K6B O32 22.7(5) 1_565 5_466
O15 K6B O32 114.2(6) 5_576 5_466
O15 K6B O32 87.8(5) 3_476 5_466
O20 K6B O32 87.1(5) 3_466 5_466
O20 K6B O32 113.5(6) 5_566 5_466
O37 K6B O32 156.0(7) . 5_466
K6A K6B O32 157.3(6) . 1_565
O33A K6B O32 38(2) 1_565 1_565
O33B K6B O32 41(4) 1_565 1_565
B6 K6B O32 22.7(5) 1_565 1_565
O15 K6B O32 87.8(5) 5_576 1_565
O15 K6B O32 114.2(6) 3_476 1_565
O20 K6B O32 113.5(6) 3_466 1_565
O20 K6B O32 87.1(5) 5_566 1_565
O37 K6B O32 156.0(7) . 1_565
O32 K6B O32 45.5(11) 5_466 1_565
K6A K6B B6 180(2) . 5_466
O33A K6B B6 31(3) 1_565 5_466
O33B K6B B6 36(5) 1_565 5_466
B6 K6B B6 0(2) 1_565 5_466
O15 K6B B6 101.6(9) 5_576 5_466
O15 K6B B6 101.6(9) 3_476 5_466
O20 K6B B6 100.9(9) 3_466 5_466
O20 K6B B6 100.9(9) 5_566 5_466
O37 K6B B6 172.0(17) . 5_466
O32 K6B B6 22.7(5) 5_466 5_466
O32 K6B B6 22.7(5) 1_565 5_466
O23 B1 O18 120.9(19) 6_566 .
O23 B1 O6 124.4(18) 6_566 .
O18 B1 O6 114.6(18) . .
O23 B1 U5 174.5(15) 6_566 .
O18 B1 U5 53.6(10) . .
O6 B1 U5 61.0(10) . .
O23 B1 U7 47.5(10) 6_566 6_566
O18 B1 U7 168.4(15) . 6_566
O6 B1 U7 76.9(11) . 6_566
U5 B1 U7 138.0(8) . 6_566
O17 B2 O9 133(2) . 6_556
O17 B2 O11 116.4(19) . 1_545
O9 B2 O11 110.9(18) 6_556 1_545
O17 B2 U3 61.3(11) . .
O9 B2 U3 166.0(15) 6_556 .
O11 B2 U3 55.1(10) 1_545 .
O17 B2 U9 165.1(15) . 1_545
O9 B2 U9 62.2(10) 6_556 1_545
O11 B2 U9 48.7(10) 1_545 1_545
U3 B2 U9 103.8(7) . 1_545
O31 B3 O25 123(2) 5_566 .
O31 B3 O19 115(2) 5_566 5_566
O25 B3 O19 122.3(19) . 5_566
O31 B3 U8 68.2(13) 5_566 5_566
O25 B3 U8 168.7(16) . 5_566
O19 B3 U8 46.4(10) 5_566 5_566
O31 B3 U10 78.3(14) 5_566 .
O25 B3 U10 44.8(11) . .
O19 B3 U10 167.1(15) 5_566 .
U8 B3 U10 146.5(8) 5_566 .
O26 B4 O14 124(2) . .
O26 B4 O12 113.8(18) . .
O14 B4 O12 122.1(19) . .
O26 B4 U2 54.2(10) . .
O14 B4 U2 178.3(16) . .
O12 B4 U2 59.6(10) . .
O28 B5 O16 120.0(18) 6_566 .
O28 B5 O12 123.0(18) 6_566 6_566
O16 B5 O12 117.0(17) . 6_566
O28 B5 U4 68.3(11) 6_566 .
O16 B5 U4 51.6(10) . .
O12 B5 U4 168.6(14) 6_566 .
B6 B6 O32 71.9(19) 5_456 5_456
B6 B6 O32 71.9(19) 5_456 .
O32 B6 O32 144(4) 5_456 .
B6 B6 O33A 139(10) 5_456 .
O32 B6 O33A 103(2) 5_456 .
O32 B6 O33A 103(2) . .
B6 B6 O33B 134(10) 5_456 .
O32 B6 O33B 102(3) 5_456 .
O32 B6 O33B 102(3) . .
O33A B6 O33B 87(7) . .
B6 B6 K6B 179(9) 5_456 1_545
O32 B6 K6B 108.1(19) 5_456 1_545
O32 B6 K6B 108.1(19) . 1_545
O33A B6 K6B 42(4) . 1_545
O33B B6 K6B 45(6) . 1_545
B6 B6 K6B 1(7) 5_456 5_466
O32 B6 K6B 71.9(19) 5_456 5_466
O32 B6 K6B 71.9(19) . 5_466
O33A B6 K6B 138(5) . 5_466
O33B B6 K6B 135(6) . 5_466
K6B B6 K6B 180(2) 1_545 5_466
B6 B6 K6A 179(8) 5_456 1_545
O32 B6 K6A 108.1(19) 5_456 1_545
O32 B6 K6A 108.1(19) . 1_545
O33A B6 K6A 42(4) . 1_545
O33B B6 K6A 45(6) . 1_545
K6B B6 K6A 0.0(6) 1_545 1_545
K6B B6 K6A 179.8(18) 5_466 1_545
U5 O1 K5 125.6(5) . 5_566
U5 O1 K2 126.5(5) . 1_655
K5 O1 K2 104.8(4) 5_566 1_655
U7 O2 U1 132.5(7) . .
U7 O2 U4 114.3(6) . .
U1 O2 U4 113.3(6) . .
U8 O3 K2 126.7(5) . 1_655
U2 O4 K1 126.1(5) . 6_666
U2 O4 K2 126.2(5) . 1_655
K1 O4 K2 102.9(4) 6_666 1_655
U6 O5 K4 126.8(5) . 5_466
U6 O5 K5 126.2(5) . .
K4 O5 K5 103.3(4) 5_466 .
B1 O6 U2 170.7(13) . .
B1 O6 U5 90.4(11) . .
U2 O6 U5 98.9(5) . .
U7 O7 U2 127.8(6) . 6_556
U7 O7 U1 115.1(6) . 6_556
U2 O7 U1 117.1(6) 6_556 6_556
U1 O8 K1 126.8(5) . 6_666
U1 O8 K3 125.9(5) . 1_655
K1 O8 K3 102.9(4) 6_666 1_655
B2 O9 U4 132.2(13) 6_566 .
B2 O9 U9 89.6(12) 6_566 6_556
U4 O9 U9 138.3(6) . 6_556
U7 O10 K1 126.9(5) . 1_655
U7 O10 K3 126.5(5) . 1_655
K1 O10 K3 106.6(4) 1_655 1_655
B2 O11 U9 103.5(13) 1_565 .
B2 O11 U3 95.0(12) 1_565 1_565
U9 O11 U3 161.5(9) . 1_565
B4 O12 B5 128.0(16) . 6_556
B4 O12 U2 92.3(12) . .
B5 O12 U2 139.7(12) 6_556 .
U4 O13 K3 126.2(5) . 1_655
B4 O14 U7 122.0(13) . .
B4 O14 U1 136.0(13) . 6_556
U7 O14 U1 101.9(5) . 6_556
U9 O15 K6A 126.2(6) . 5_576
U9 O15 K5 125.5(5) . 5_566
K6A O15 K5 104.4(5) 5_576 5_566
U9 O15 K6B 125.6(6) . 5_576
K6A O15 K6B 19.3(5) 5_576 5_576
K5 O15 K6B 95.2(4) 5_566 5_576
B5 O16 U1 148.0(13) . .
B5 O16 U4 102.1(12) . .
U1 O16 U4 109.9(6) . .
B2 O17 U8 151.6(14) . .
B2 O17 U3 91.8(12) . .
U8 O17 U3 116.5(6) . .
B1 O18 U9 154.2(14) . .
B1 O18 U5 99.1(12) . .
U9 O18 U5 106.6(5) . .
B3 O19 U5 143.3(14) 5_566 .
B3 O19 U8 109.1(13) 5_566 .
U5 O19 U8 107.6(7) . .
U3 O20 K4 126.2(6) . 5_566
U3 O20 K6A 126.7(6) . 5_566
K4 O20 K6A 102.2(5) 5_566 5_566
U3 O20 K6B 126.5(6) . 5_566
K4 O20 K6B 92.2(5) 5_566 5_566
K6A O20 K6B 19.2(5) 5_566 5_566
U11 O21 U9 149.2(8) . 5_566
U11 O21 U6 106.8(6) . .
U9 O21 U6 104.0(6) 5_566 .
U10 O22 K4 126.8(3) . 5_466
U10 O22 K4 126.8(3) . .
K4 O22 K4 106.4(7) 5_466 .
B1 O23 U4 144.4(14) 6_556 .
B1 O23 U7 108.0(13) 6_556 .
U4 O23 U7 107.6(6) . .
U6 O24 U9 111.6(6) 5_566 .
U6 O24 U5 138.4(7) 5_566 .
U9 O24 U5 110.1(6) . .
B3 O25 U6 142.2(15) . .
B3 O25 U10 111.9(14) . .
U6 O25 U10 105.9(6) . .
B4 O26 U1 156.3(14) . .
B4 O26 U2 99.4(12) . .
U1 O26 U2 104.3(5) . .
U2 O27 U8 141.8(6) . .
U2 O27 U5 109.5(6) . .
U8 O27 U5 108.8(5) . .
B5 O28 U8 142.5(14) 6_556 .
B5 O28 U4 85.3(12) 6_556 6_556
U8 O28 U4 132.2(6) . 6_556
U10 O29 U3 126.2(7) . 5_566
U10 O29 U6 114.7(7) . 5_566
U3 O29 U6 119.1(7) 5_566 5_566
U11 O30 U3 151.5(9) . 5_556
U11 O30 U6 105.6(7) . 5_556
U3 O30 U6 102.9(6) 5_556 5_556
B3 O31 U3 169.7(18) 5_566 .
B3 O31 U8 87.2(14) 5_566 .
U3 O31 U8 103.2(8) . .
B6 O32 B6 36(4) 5_456 .
B6 O32 U11 161.9(19) 5_456 .
B6 O32 U11 161.9(19) . .
B6 O32 K6B 49.2(19) 5_456 5_466
B6 O32 K6B 85(2) . 5_466
U11 O32 K6B 112.7(5) . 5_466
B6 O32 K6B 85(2) 5_456 1_545
B6 O32 K6B 49.2(19) . 1_545
U11 O32 K6B 112.7(5) . 1_545
K6B O32 K6B 134.5(10) 5_466 1_545
B6 O33A K6B 107(6) . 1_545
B6 O33A K6A 118(5) . 1_545
K6B O33A K6A 10.4(11) 1_545 1_545
B6 O33A K4 144(6) . 1_545
K6B O33A K4 109(4) 1_545 1_545
K6A O33A K4 98(3) 1_545 1_545
B6 O33B K6B 99(8) . 1_545
B6 O33B K6A 111(8) . 1_545
K6B O33B K6A 11.9(19) 1_545 1_545
B6 O33B K5 150(9) . .
K6B O33B K5 111(7) 1_545 .
K6A O33B K5 100(5) 1_545 .
O41 O34 K6A 137(4) . 2_564
O39 O35 O41 171(8) 6_666 6_566
O42 O36 K5 174(8) . .
O45 O37 K6A 158(10) 2_565 .
O45 O37 K6B 162(10) 2_565 .
K6A O37 K6B 3.9(10) . .
O43 O38 K3 136(8) 1_455 .
O43 O38 K1 137(8) 1_455 6_566
K3 O38 K1 86.9(18) . 6_566
O35 O39 K1 128(5) 6_456 .
O35 O39 K2 139(5) 6_456 6_556
K1 O39 K2 92.7(17) . 6_556
O44 O40 O46 54(10) . 6_456
O44 O40 K2 55(10) . .
O46 O40 K2 109(10) 6_456 .
O35 O41 O34 173(8) 6_556 .
O36 O42 K4 133(9) . .
O38 O43 O46 141(10) 1_655 6_556
O40 O44 O46 101(10) . 6_456
O40 O44 K2 116(10) . .
O46 O44 K2 143(10) 6_456 .
O37 O45 K6A 16(9) 2_564 2_564
O44 O46 O40 25(9) 6_666 6_666
O44 O46 O43 137(10) 6_666 6_566
O40 O46 O43 162(10) 6_666 6_566

loop_
_geom_bond_atom_site_label_1
_geom_bond_atom_site_label_2
_geom_bond_distance
_geom_bond_site_symmetry_2
U1 O8 1.809(11) 7
U1 O8 1.809(11) .
U1 O2 2.256(14) .
U1 O7 2.262(13) 6_566
U1 O16 2.299(14) .
U1 O26 2.395(14) .
U1 O14 2.480(14) 6_566
U1 U7 3.7647(10) 6_566
U1 U4 3.8215(10) .
U1 U2 3.8389(10) .
U1 U7 4.0756(10) .
U1 K1 4.129(3) 6_666
U2 O4 1.799(11) 7
U2 O4 1.799(11) .
U2 O7 2.238(13) 6_566
U2 O27 2.246(13) .
U2 O6 2.372(14) .
U2 O26 2.468(15) .
U2 O12 2.592(13) .
U2 B4 3.00(2) .
U2 U5 3.7316(10) .
U2 U7 3.9857(10) 6_566
U2 K1 4.118(3) 6_566
U3 O20 1.793(13) .
U3 O20 1.793(13) 7
U3 O29 2.220(16) 5_566
U3 O31 2.28(2) .
U3 O11 2.335(18) 1_545
U3 O30 2.416(17) 5_556
U3 O17 2.488(14) .
U3 B2 2.84(2) .
U3 U6 3.8772(10) .
U3 U10 3.9316(7) .
U3 U8 4.0660(10) .
U3 K4 4.118(3) 5_566
U4 O13 1.788(12) .
U4 O13 1.788(12) 7
U4 O2 2.320(14) .
U4 O9 2.321(14) .
U4 O23 2.348(16) .
U4 O16 2.368(14) .
U4 O28 2.753(15) 6_566
U4 B5 2.95(2) .
U4 U7 3.7935(10) .
U4 K3 4.151(3) .
U4 K3 4.151(3) 1_655
U5 O1 1.795(12) 7
U5 O1 1.795(12) .
U5 O19 2.267(18) .
U5 O24 2.277(14) .
U5 O27 2.324(13) .
U5 O18 2.364(14) .
U5 O6 2.536(14) .
U5 B1 2.90(2) .
U5 U9 3.7293(10) .
U5 U8 3.7519(11) .
U5 K5 4.136(3) 5_566
U6 O5 1.801(12) 7
U6 O5 1.801(12) .
U6 O24 2.241(14) 5_566
U6 O29 2.277(16) 5_566
U6 O25 2.341(17) .
U6 O21 2.407(15) .
U6 O30 2.540(17) 5_556
U6 U11 3.5973(8) .
U6 U9 3.7329(10) 5_566
U6 U10 3.7588(8) .
U6 K4 4.120(3) 5_466
U7 O10 1.809(12) .
U7 O10 1.809(12) 7
U7 O2 2.197(15) .
U7 O7 2.200(14) .
U7 O23 2.354(15) .
U7 O14 2.365(13) .
U7 B1 3.04(2) 6_556
U7 U1 3.7647(10) 6_556
U7 U2 3.9857(11) 6_556
U7 K3 4.115(3) 1_655
U8 O3 1.783(12) .
U8 O3 1.783(12) 7
U8 O17 2.291(15) .
U8 O27 2.292(14) .
U8 O28 2.297(15) .
U8 O19 2.383(17) .
U8 O31 2.89(2) .
U8 B3 3.11(2) 5_566
U8 K2 4.139(3) 1_655
U8 K2 4.139(3) .
U9 O15 1.802(12) .
U9 O15 1.802(12) 7
U9 O24 2.273(14) .
U9 O18 2.287(14) .
U9 O11 2.289(18) .
U9 O21 2.330(15) 5_566
U9 O9 2.621(14) 6_566
U9 B2 2.96(2) 1_565
U9 U6 3.7329(10) 5_566
U9 K5 4.155(4) 5_466
U9 K5 4.155(4) 5_566
U10 O22 1.80(2) 5_566
U10 O22 1.80(2) .
U10 O29 2.188(16) 5_566
U10 O29 2.188(16) .
U10 O25 2.369(17) 5_566
U10 O25 2.369(17) .
U10 B3 3.12(2) 5_566
U10 B3 3.12(2) .
U10 U6 3.7588(8) 5_566
U10 U3 3.9316(7) 5_566
U11 O30 1.953(17) 5_556
U11 O30 1.953(17) .
U11 O21 2.067(15) 5_556
U11 O21 2.067(15) .
U11 O32 2.20(3) 5_556
U11 O32 2.20(3) .
U11 U6 3.5973(8) 5_556
K1 O10 2.768(12) 7
K1 O10 2.768(12) 1_455
K1 O8 2.784(12) 4_545
K1 O8 2.784(12) 6_456
K1 O4 2.793(11) 6_456
K1 O4 2.793(11) 4_545
K1 O39 2.91(6) .
K1 O38 3.34(7) 6_556
K1 U7 4.117(3) 1_455
K1 U2 4.118(3) 6_456
K1 U2 4.118(3) 6_556
K2 O3 2.820(12) 1_455
K2 O3 2.820(12) 7
K2 O4 2.827(11) 1_455
K2 O4 2.827(11) 7
K2 O1 2.833(12) 7
K2 O1 2.833(12) 1_455
K2 O44 2.87(10) .
K2 O39 3.16(6) 6_566
K2 O40 3.17(14) .
K2 U8 4.139(3) 1_455
K2 U2 4.151(3) 1_455
K3 O10 2.774(12) 1_455
K3 O10 2.774(12) 7
K3 O8 2.806(12) 7
K3 O8 2.806(12) 1_455
K3 O13 2.836(12) 1_455
K3 O13 2.836(12) 7
K3 O38 3.00(7) .
K3 U7 4.115(3) 1_455
K3 U1 4.135(3) 1_455
K3 U4 4.151(3) 1_455
K4 O22 2.778(13) 5_466
K4 O22 2.778(13) .
K4 O5 2.780(12) 5_466
K4 O5 2.780(12) 3_566
K4 O20 2.797(13) 5_566
K4 O20 2.797(13) 3_466
K4 O33A 3.12(9) 1_565
K4 O42 3.37(10) .
K4 K6B 4.084(16) .
K4 U10 4.117(3) 1_455
K4 U3 4.118(3) 5_566
K5 O5 2.800(12) 7_455
K5 O5 2.800(12) .
K5 O1 2.825(12) 5_566
K5 O1 2.825(12) 3_466
K5 O15 2.840(13) 3_466
K5 O15 2.840(13) 5_566
K5 O36 3.06(8) .
K5 O33B 3.16(16) .
K5 U6 4.128(3) 1_455
K5 U5 4.136(3) 5_566
K5 U5 4.136(3) 5_466
K6A K6B 0.95(2) .
K6A O37 2.00(8) .
K6A O33A 2.69(9) 1_565
K6A O34 2.69(4) 2_565
K6A O33B 2.70(16) 1_565
K6A O45 2.73(12) 2_565
K6A O15 2.828(19) 5_576
K6A O15 2.828(19) 3_476
K6A O20 2.85(2) 3_466
K6A O20 2.85(2) 5_566
K6A B6 3.55(5) 1_565
K6A U9 4.156(11) 5_576
K6B O33A 1.83(9) 1_565
K6B O33B 1.87(16) 1_565
K6B B6 2.60(5) 1_565
K6B O15 2.864(16) 5_576
K6B O15 2.864(16) 3_476
K6B O20 2.872(17) 3_466
K6B O20 2.872(17) 5_566
K6B O37 2.94(8) .
K6B O32 3.26(2) 5_466
K6B O32 3.26(2) 1_565
K6B B6 3.42(5) 5_466
B1 O23 1.32(3) 6_566
B1 O18 1.34(3) .
B1 O6 1.39(3) .
B1 U7 3.04(2) 6_566
B2 O17 1.28(3) .
B2 O9 1.40(3) 6_556
B2 O11 1.42(3) 1_545
B2 U9 2.96(2) 1_545
B3 O31 1.30(3) 5_566
B3 O25 1.33(3) .
B3 O19 1.36(3) 5_566
B3 U8 3.11(2) 5_566
B4 O26 1.35(3) .
B4 O14 1.36(3) .
B4 O12 1.41(3) .
B5 O28 1.32(3) 6_566
B5 O16 1.34(3) .
B5 O12 1.42(2) 6_566
B6 B6 0.82(9) 5_456
B6 O32 1.33(3) 5_456
B6 O32 1.33(3) .
B6 O33A 1.39(10) .
B6 O33B 1.54(16) .
B6 K6B 2.60(5) 1_545
B6 K6B 3.42(5) 5_466
B6 K6A 3.55(5) 1_545
O1 K5 2.825(12) 5_566
O1 K2 2.833(12) 1_655
O3 K2 2.820(12) 1_655
O4 K1 2.793(11) 6_666
O4 K2 2.827(11) 1_655
O5 K4 2.780(12) 5_466
O7 U2 2.238(13) 6_556
O7 U1 2.262(13) 6_556
O8 K1 2.784(12) 6_666
O8 K3 2.806(12) 1_655
O9 B2 1.40(3) 6_566
O9 U9 2.621(14) 6_556
O10 K1 2.768(12) 1_655
O10 K3 2.774(12) 1_655
O11 B2 1.42(3) 1_565
O11 U3 2.335(18) 1_565
O12 B5 1.42(2) 6_556
O13 K3 2.836(12) 1_655
O14 U1 2.480(14) 6_556
O15 K6A 2.828(19) 5_576
O15 K5 2.840(13) 5_566
O15 K6B 2.864(16) 5_576
O19 B3 1.36(3) 5_566
O20 K4 2.797(13) 5_566
O20 K6A 2.85(2) 5_566
O20 K6B 2.872(17) 5_566
O21 U9 2.330(15) 5_566
O22 K4 2.778(13) 5_466
O23 B1 1.32(3) 6_556
O24 U6 2.241(14) 5_566
O28 B5 1.32(3) 6_556
O28 U4 2.753(15) 6_556
O29 U3 2.220(16) 5_566
O29 U6 2.277(16) 5_566
O30 U3 2.416(17) 5_556
O30 U6 2.540(17) 5_556
O31 B3 1.30(3) 5_566
O32 B6 1.33(3) 5_456
O32 K6B 3.26(2) 5_466
O32 K6B 3.26(2) 1_545
O33A K6B 1.83(9) 1_545
O33A K6A 2.69(9) 1_545
O33A K4 3.12(9) 1_545
O33B K6B 1.87(16) 1_545
O33B K6A 2.70(16) 1_545
O34 O41 1.49(9) .
O34 K6A 2.69(4) 2_564
O35 O39 1.19(8) 6_666
O35 O41 1.31(10) 6_566
O36 O42 0.98(10) .
O37 O45 0.77(11) 2_565
O38 O43 1.36(15) 1_455
O38 K1 3.34(7) 6_566
O39 O35 1.19(8) 6_456
O39 K2 3.16(6) 6_556
O40 O44 0.57(16) .
O40 O46 1.3(2) 6_456
O41 O35 1.31(10) 6_556
O43 O38 1.36(15) 1_655
O43 O46 1.5(2) 6_556
O44 O46 1.10(16) 6_456
O45 O37 0.77(11) 2_564
O45 K6A 2.73(12) 2_564
O46 O44 1.10(16) 6_666
O46 O40 1.3(2) 6_666
O46 O43 1.5(2) 6_566
